data_4082137
loop_
_publ_author_name
'Zhang, Jian'
'Zheng, Fangrui'
'Xie, Zuowei'

_publ_section_title
;
 Synthesis and Characterization of 14-Vertex Carboranes
;
_journal_issue 24
_journal_name_full Organometallics
_journal_page_first 7399
_journal_paper_doi 10.1021/om4009235
_journal_volume 32
_journal_year 2013
_chemical_formula_sum 'C6 H20 B12'
_chemical_formula_weight 221.94
_chemical_name_systematic
; 
 ? 
;
_space_group_IT_number 15
_symmetry_cell_setting monoclinic
_symmetry_space_group_name_Hall '-C 2yc'
_symmetry_space_group_name_H-M 'C 1 2/c 1'
_atom_sites_solution_hydrogens geom
_atom_sites_solution_primary direct
_atom_sites_solution_secondary difmap
_audit_creation_method SHELXL-97
_cell_angle_alpha 90.00
_cell_angle_beta 109.878(10)
_cell_angle_gamma 90.00
_cell_formula_units_Z 4
_cell_length_a 12.270(5)
_cell_length_b 9.712(5)
_cell_length_c 12.111(5)
_cell_measurement_reflns_used 58
_cell_measurement_temperature 296(2)
_cell_measurement_theta_max 15
_cell_measurement_theta_min 15
_cell_volume 1357.2(11)
_computing_cell_refinement 'BRUKER KAPPA APEXII DUO DIFFRACTOMETER'
_computing_data_collection 'BRUKER KAPPA APEXII DUO DIFFRACTOMETER'
_computing_data_reduction 'BRUKER KAPPA APEXII DUO DIFFRACTOMETER'
_computing_molecular_graphics 'SIEMENS SHELXTL'
_computing_publication_material 'SIEMENS SHELXTL'
_computing_structure_refinement 'SHELXL-97 (Sheldrick, 2008)'
_computing_structure_solution 'SHELXS-97 (Sheldrick, 2008)'
_diffrn_ambient_temperature 296(2)
_diffrn_measured_fraction_theta_full 0.994
_diffrn_measured_fraction_theta_max 0.994
_diffrn_measurement_device_type 'BRUKER KAPPA APEXII DUO DIFFRACTOMETER'
_diffrn_measurement_method 'PHI & OMEGA SCAN'
_diffrn_radiation_monochromator graphite
_diffrn_radiation_source 'fine-focus sealed tube'
_diffrn_radiation_type MoK\a
_diffrn_radiation_wavelength 0.71073
_diffrn_reflns_av_R_equivalents 0.0465
_diffrn_reflns_av_sigmaI/netI 0.0333
_diffrn_reflns_limit_h_max 13
_diffrn_reflns_limit_h_min -14
_diffrn_reflns_limit_k_max 11
_diffrn_reflns_limit_k_min -11
_diffrn_reflns_limit_l_max 14
_diffrn_reflns_limit_l_min -8
_diffrn_reflns_number 5908
_diffrn_reflns_theta_full 25.24
_diffrn_reflns_theta_max 25.24
_diffrn_reflns_theta_min 2.74
_exptl_absorpt_coefficient_mu 0.047
_exptl_absorpt_correction_T_max 0.7455
_exptl_absorpt_correction_T_min 0.6375
_exptl_absorpt_correction_type multi-scan
_exptl_crystal_colour colourless
_exptl_crystal_density_diffrn 1.086
_exptl_crystal_density_method 'not measured'
_exptl_crystal_description block
_exptl_crystal_F_000 464
_exptl_crystal_size_max 0.40
_exptl_crystal_size_mid 0.30
_exptl_crystal_size_min 0.20
_refine_diff_density_max 0.183
_refine_diff_density_min -0.178
_refine_diff_density_rms 0.035
_refine_ls_extinction_method none
_refine_ls_goodness_of_fit_ref 1.041
_refine_ls_hydrogen_treatment riding
_refine_ls_matrix_type full
_refine_ls_number_parameters 115
_refine_ls_number_reflns 1231
_refine_ls_number_restraints 0
_refine_ls_restrained_S_all 1.041
_refine_ls_R_factor_all 0.0778
_refine_ls_R_factor_gt 0.0668
_refine_ls_shift/su_max 0.000
_refine_ls_shift/su_mean 0.000
_refine_ls_structure_factor_coef Fsqd
_refine_ls_weighting_details 'calc w=1/[\s^2^(Fo^2^)+(0.1153P)^2^+0.8025P] where P=(Fo^2^+2Fc^2^)/3'
_refine_ls_weighting_scheme calc
_refine_ls_wR_factor_gt 0.1881
_refine_ls_wR_factor_ref 0.2030
_reflns_number_gt 1017
_reflns_number_total 1231
_reflns_threshold_expression >2sigma(I)
_cod_data_source_file om4009235_si_002.cif
_cod_data_source_block 13b
_cod_depositor_comments
;
The following automatic conversions were performed:

'_symmetry_cell_setting' value 'Monoclinic' changed to 'monoclinic'
according to /home/saulius/struct/CIF-dictionaries/cif_core.dic
dictionary named 'cif_core.dic' version 2.4.2 from 2011-04-26.

Automatic conversion script
Id: cif_fix_values 1891 2012-01-12 08:04:46Z andrius 
;
_cod_original_cell_volume 1357.3(10)
_cod_original_sg_symbol_H-M C2/c
_cod_database_code 4082137

loop_
_symmetry_equiv_pos_as_xyz
'x, y, z'
'-x, y, -z+1/2'
'x+1/2, y+1/2, z'
'-x+1/2, y+1/2, -z+1/2'
'-x, -y, -z'
'x, -y, z-1/2'
'-x+1/2, -y+1/2, -z'
'x+1/2, -y+1/2, z-1/2'

loop_
_atom_site_label
_atom_site_type_symbol
_atom_site_fract_x
_atom_site_fract_y
_atom_site_fract_z
_atom_site_U_iso_or_equiv
_atom_site_adp_type
_atom_site_occupancy
_atom_site_symmetry_multiplicity
_atom_site_calc_flag
_atom_site_refinement_flags
_atom_site_disorder_assembly
_atom_site_disorder_group
C1 C 0.43697(14) 0.08037(19) 0.69864(14) 0.0452(5) Uani 1 1 d . . .
C11 C 0.3813(2) -0.0585(3) 0.6521(2) 0.0759(8) Uani 1 1 d . . .
H11A H 0.3182 -0.0747 0.6817 0.091 Uiso 1 1 calc R A 1
H11B H 0.3483 -0.0536 0.5672 0.091 Uiso 1 1 calc R A 1
C12 C 0.4641(12) -0.1810(5) 0.6855(8) 0.110(4) Uani 0.68(2) 1 d P . 1
H12A H 0.4198 -0.2657 0.6665 0.132 Uiso 0.68(2) 1 calc PR . 1
H12B H 0.5153 -0.1782 0.6396 0.132 Uiso 0.68(2) 1 calc PR . 1
C12' C 0.4358(13) -0.1768(9) 0.738(2) 0.078(6) Uani 0.32(2) 1 d P . 2
H12C H 0.4206 -0.1636 0.8111 0.094 Uiso 0.32(2) 1 calc PR . 2
H12D H 0.4026 -0.2642 0.7046 0.094 Uiso 0.32(2) 1 calc PR . 2
B2 B 0.44646(17) 0.1213(2) 0.83761(16) 0.0470(6) Uani 1 1 d . . .
H2 H 0.4178 0.0509 0.8934 0.056 Uiso 1 1 calc R . .
B3 B 0.3518(2) 0.2167(4) 0.7156(2) 0.0924(13) Uani 1 1 d . . .
H3 H 0.2569 0.2064 0.6810 0.111 Uiso 1 1 calc R B 1
B4 B 0.4260(2) 0.2353(4) 0.6082(2) 0.0822(11) Uani 1 1 d . . .
B5 B 0.4253(3) 0.2927(3) 0.8552(2) 0.0721(8) Uani 1 1 d . . .
H5 H 0.3945 0.3167 0.9284 0.086 Uiso 1 1 calc R C 1
B6 B 0.3762(6) 0.3710(6) 0.7074(5) 0.076(2) Uani 0.661(12) 1 d P . 1
H6 H 0.2994 0.4369 0.6705 0.091 Uiso 0.661(12) 1 calc PR . 1
B7 B 0.4991(8) 0.4211(5) 0.8212(6) 0.076(2) Uani 0.661(12) 1 d P . 1
H7 H 0.5021 0.5182 0.8688 0.091 Uiso 0.661(12) 1 calc PR . 1
B7' B 0.5754(9) 0.3749(9) 0.8708(9) 0.059(3) Uani 0.339(12) 1 d P . 2
H7' H 0.6550 0.4177 0.9346 0.071 Uiso 0.339(12) 1 calc PR . 2
B6' B 0.4409(10) 0.4225(11) 0.7722(12) 0.063(3) Uani 0.339(12) 1 d P . 2
H6' H 0.3718 0.4943 0.7731 0.075 Uiso 0.339(12) 1 calc PR . 2
H4 H 0.377(2) 0.213(3) 0.523(2) 0.090(8) Uiso 1 1 d . . .

loop_
_atom_site_aniso_label
_atom_site_aniso_U_11
_atom_site_aniso_U_22
_atom_site_aniso_U_33
_atom_site_aniso_U_23
_atom_site_aniso_U_13
_atom_site_aniso_U_12
C1 0.0419(10) 0.0580(11) 0.0382(9) -0.0035(7) 0.0169(7) -0.0077(7)
C11 0.0902(17) 0.0792(16) 0.0677(13) -0.0224(11) 0.0391(12) -0.0392(13)
C12 0.201(11) 0.054(2) 0.094(5) -0.015(2) 0.075(6) -0.024(4)
C12' 0.109(10) 0.046(4) 0.110(13) -0.002(5) 0.078(9) -0.009(4)
B2 0.0457(11) 0.0601(13) 0.0408(10) 0.0007(8) 0.0221(8) 0.0021(9)
B3 0.0468(13) 0.180(4) 0.0471(13) 0.0052(16) 0.0121(10) 0.0442(17)
B4 0.0461(13) 0.149(3) 0.0495(14) 0.0403(16) 0.0130(11) 0.0124(15)
B5 0.097(2) 0.0643(16) 0.0757(17) 0.0009(12) 0.0569(15) 0.0171(13)
B6 0.088(4) 0.077(3) 0.066(3) 0.019(2) 0.030(3) 0.040(3)
B7 0.116(7) 0.052(3) 0.065(4) -0.008(3) 0.038(4) 0.003(5)
B7' 0.054(5) 0.043(4) 0.081(6) -0.021(4) 0.024(5) -0.013(3)
B6' 0.050(5) 0.056(5) 0.082(9) -0.003(7) 0.022(5) 0.009(5)

loop_
_atom_type_symbol
_atom_type_description
_atom_type_scat_dispersion_real
_atom_type_scat_dispersion_imag
_atom_type_scat_source
C C 0.0033 0.0016 'International Tables Vol C Tables 4.2.6.8 and 6.1.1.4'
H H 0.0000 0.0000 'International Tables Vol C Tables 4.2.6.8 and 6.1.1.4'
B B 0.0013 0.0007 'International Tables Vol C Tables 4.2.6.8 and 6.1.1.4'

loop_
_geom_angle_atom_site_label_1
_geom_angle_atom_site_label_2
_geom_angle_atom_site_label_3
_geom_angle
_geom_angle_site_symmetry_1
_geom_angle_site_symmetry_3
C11 C1 C1 118.17(12) . 2_656
C11 C1 B2 115.21(15) . 2_656
C1 C1 B2 61.71(12) 2_656 2_656
C11 C1 B2 116.34(15) . .
C1 C1 B2 60.84(11) 2_656 .
B2 C1 B2 115.26(13) 2_656 .
C11 C1 B3 120.19(19) . .
C1 C1 B3 111.32(13) 2_656 .
B2 C1 B3 116.66(18) 2_656 .
B2 C1 B3 62.99(12) . .
C11 C1 B4 124.68(17) . .
C1 C1 B4 108.33(12) 2_656 .
B2 C1 B4 63.06(12) 2_656 .
B2 C1 B4 111.47(17) . .
B3 C1 B4 61.50(16) . .
C12 C11 C1 114.6(4) . .
C12 C11 C12' 31.2(3) . .
C1 C11 C12' 111.8(6) . .
C12 C12 C11 112.1(8) 2_656 .
C12' C12' C11 108.2(13) 2_656 .
C1 B2 C1 57.45(12) 2_656 .
C1 B2 B5 116.26(16) 2_656 .
C1 B2 B5 112.99(15) . .
C1 B2 B3 106.08(14) 2_656 .
C1 B2 B3 59.80(13) . .
B5 B2 B3 61.11(17) . .
C1 B2 B4 62.68(13) 2_656 2_656
C1 B2 B4 104.95(14) . 2_656
B5 B2 B4 61.19(17) . 2_656
B3 B2 B4 102.5(2) . 2_656
B6 B3 C1 126.6(3) . .
B6 B3 B5 67.1(3) . .
C1 B3 B5 107.22(15) . .
B6 B3 B2 118.0(3) . .
C1 B3 B2 57.21(12) . .
B5 B3 B2 57.04(13) . .
B6 B3 B4 72.8(3) . .
C1 B3 B4 61.87(14) . .
B5 B3 B4 114.8(2) . .
B2 B3 B4 107.24(16) . .
B7' B4 B5 74.2(4) 2_656 2_656
B7' B4 B3 85.7(4) 2_656 .
B5 B4 B3 123.9(2) 2_656 .
B7' B4 C1 134.2(4) 2_656 .
B5 B4 C1 104.01(16) 2_656 .
B3 B4 C1 56.63(15) . .
B7' B4 B2 125.8(5) 2_656 2_656
B5 B4 B2 55.68(13) 2_656 2_656
B3 B4 B2 104.72(16) . 2_656
C1 B4 B2 54.26(12) . 2_656
B7' B4 B6 38.9(4) 2_656 .
B5 B4 B6 97.9(3) 2_656 .
B3 B4 B6 46.8(2) . .
C1 B4 B6 98.95(18) . .
B2 B4 B6 124.9(2) 2_656 .
B7' B4 B7 25.9(4) 2_656 2_656
B5 B4 B7 50.5(3) 2_656 2_656
B3 B4 B7 92.9(3) . 2_656
C1 B4 B7 122.3(2) . 2_656
B2 B4 B7 99.9(3) 2_656 2_656
B6 B4 B7 50.6(3) . 2_656
B6' B5 B7 26.3(3) . .
B6' B5 B2 127.5(4) . .
B7 B5 B2 125.2(3) . .
B6' B5 B3 82.3(5) . .
B7 B5 B3 102.5(3) . .
B2 B5 B3 61.85(16) . .
B6' B5 B4 93.9(4) . 2_656
B7 B5 B4 72.8(3) . 2_656
B2 B5 B4 63.13(16) . 2_656
B3 B5 B4 104.31(16) . 2_656
B6' B5 B6 33.8(4) . .
B7 B5 B6 58.7(3) . .
B2 B5 B6 107.1(2) . .
B3 B5 B6 50.1(3) . .
B4 B5 B6 109.5(2) 2_656 .
B6' B5 B7' 56.7(4) . .
B7 B5 B7' 31.7(3) . .
B2 B5 B7' 103.4(3) . .
B3 B5 B7' 114.6(3) . .
B4 B5 B7' 42.7(3) 2_656 .
B6 B5 B7' 84.9(3) . .
B3 B6 B7 111.0(3) . .
B3 B6 B7 119.1(3) . 2_656
B7 B6 B7 59.7(5) . 2_656
B3 B6 B5 62.8(2) . .
B7 B6 B5 55.7(3) . .
B7 B6 B5 106.7(5) 2_656 .
B3 B6 B4 60.4(2) . .
B7 B6 B4 107.4(3) . .
B7 B6 B4 66.4(2) 2_656 .
B5 B6 B4 104.1(2) . .
B5 B7 B7 115.9(5) . 2_656
B5 B7 B6 65.7(3) . .
B7 B7 B6 60.7(5) 2_656 .
B5 B7 B6 115.2(4) . 2_656
B7 B7 B6 59.7(4) 2_656 2_656
B6 B7 B6 110.4(4) . 2_656
B5 B7 B4 56.7(2) . 2_656
B7 B7 B4 104.9(3) 2_656 2_656
B6 B7 B4 103.2(3) . 2_656
B6 B7 B4 62.9(3) 2_656 2_656
B4 B7' B6' 116.1(6) 2_656 2_656
B4 B7' B6' 108.6(6) 2_656 .
B6' B7' B6' 58.9(8) 2_656 .
B4 B7' B5 63.1(3) 2_656 .
B6' B7' B5 103.1(8) 2_656 .
B6' B7' B5 53.1(5) . .
B5 B6' B6' 118.3(7) . 2_656
B5 B6' B7' 113.8(6) . 2_656
B6' B6' B7' 60.6(7) 2_656 2_656
B5 B6' B7' 70.2(6) . .
B6' B6' B7' 60.5(8) 2_656 .
B7' B6' B7' 112.0(7) 2_656 .

loop_
_geom_bond_atom_site_label_1
_geom_bond_atom_site_label_2
_geom_bond_distance
_geom_bond_site_symmetry_2
C1 C11 1.530(3) .
C1 C1 1.622(3) 2_656
C1 B2 1.680(2) 2_656
C1 B2 1.695(2) .
C1 B3 1.742(4) .
C1 B4 1.839(4) .
C11 C12 1.527(10) .
C11 C12' 1.543(17) .
C12 C12 1.510(18) 2_656
C12' C12' 1.50(3) 2_656
B2 C1 1.680(2) 2_656
B2 B5 1.709(3) .
B2 B3 1.796(3) .
B2 B4 1.846(4) 2_656
B3 B6 1.538(7) .
B3 B5 1.783(4) .
B3 B4 1.833(4) .
B4 B7' 1.381(10) 2_656
B4 B5 1.813(4) 2_656
B4 B2 1.846(4) 2_656
B4 B6 2.014(6) .
B4 B7 2.073(7) 2_656
B5 B6' 1.664(12) .
B5 B7 1.674(7) .
B5 B4 1.813(4) 2_656
B5 B6 1.847(5) .
B5 B7' 1.957(8) .
B6 B7 1.731(8) .
B6 B7 1.748(11) 2_656
B7 B7 1.731(11) 2_656
B7 B6 1.748(11) 2_656
B7 B4 2.073(7) 2_656
B7' B4 1.381(10) 2_656
B7' B6' 1.738(17) 2_656
B7' B6' 1.739(13) .
B6' B6' 1.710(19) 2_656
B6' B7' 1.738(17) 2_656
